data_7712311
loop_
_publ_author_name
'Nolan, Steven P.'
'Voloshkin, Vladislav'
'Belis, Marek'
'Cazin, Catherine'
'Peng, Min'
'Liu, Yaxu'
'Van Hecke, Kristof'

_publ_section_title
;
 Synthesis, characterization, and reactivity of [Pd(phosphine)(py)Cl2]
 (PEPPSI) and [Pd(phosphine)Cl2]2 com-plexes
;
_journal_name_full 'Dalton Transactions'
_journal_paper_doi 10.1039/D3DT00293D
_journal_year 2023
_chemical_formula_moiety 'C38 H54 Cl2 N P Pd, C H Cl3'
_chemical_formula_sum 'C39 H55 Cl5 N P Pd'
_chemical_formula_weight 852.46
_chemical_name_systematic VL143
_space_group_crystal_system triclinic
_space_group_IT_number 2
_space_group_name_Hall '-P 1'
_space_group_name_H-M_alt 'P -1'
_atom_sites_solution_hydrogens geom
_atom_sites_solution_primary dual
_audit_creation_date 2020-03-30
_audit_creation_method
;
Olex2 1.3
(compiled Nov 21 2019 18:26:39 for OlexSys, GUI svn.r6003)
;
_audit_update_record
;
2022-11-22 deposited with the CCDC.	2023-02-14 downloaded from the CCDC.
;
_cell_angle_alpha 89.4832(17)
_cell_angle_beta 79.552(2)
_cell_angle_gamma 74.1193(19)
_cell_formula_units_Z 2
_cell_length_a 9.5074(2)
_cell_length_b 10.9513(2)
_cell_length_c 21.0209(5)
_cell_measurement_reflns_used 17738
_cell_measurement_temperature 100.0(1)
_cell_measurement_theta_max 73.7970
_cell_measurement_theta_min 4.1650
_cell_volume 2068.32(8)
_computing_cell_refinement 'CrysAlisPro 1.171.40.67a (Rigaku OD, 2019)'
_computing_data_collection 'CrysAlisPro 1.171.40.67a (Rigaku OD, 2019)'
_computing_data_reduction 'CrysAlisPro 1.171.40.67a (Rigaku OD, 2019)'
_computing_molecular_graphics 'Olex2 1.3 (Dolomanov et al., 2009)'
_computing_publication_material 'Olex2 1.3 (Dolomanov et al., 2009)'
_computing_structure_refinement 'SHELXL 2018/3 (Sheldrick, 2015)'
_computing_structure_solution 'SHELXT  (Sheldrick, 2015)'
_diffrn_ambient_environment N~2~
_diffrn_ambient_temperature 100.0(1)
_diffrn_detector 'CCD plate'
_diffrn_detector_area_resol_mean 10.4839
_diffrn_detector_type Atlas
_diffrn_measured_fraction_theta_full 0.999
_diffrn_measured_fraction_theta_max 0.984
_diffrn_measurement_details
;
List of Runs (angles in degrees, time in seconds):

  # Type    Start    End  Width  t~exp~   \w     \q     \k     \f   Frames
#--------------------------------------------------------------------------
  1  \w   -115.00 -14.00   1.00    1.00    --  -41.68 -57.00   0.00  101
  2  \w   -116.00 -17.00   1.00    1.00    --  -41.68 -38.00  90.00   99
  3  \w    -66.00  33.00   1.00    1.00    --  -41.68  38.00 -90.00   99
  4  \w      6.00  83.00   1.00    1.00    --   41.68 -99.00 -90.00   77
  5  \w      9.00  42.00   1.00    1.00    --   41.68  79.00 100.84   33
  6  \w     97.00 178.00   1.00    2.85    --  106.01 125.00-150.00   81
  7  \w    103.00 178.00   1.00    2.85    --  106.01  77.00 -30.00   75
  8  \w    103.00 178.00   1.00    2.85    --  106.01  77.00-180.00   75
  9  \w     23.00 107.00   1.00    2.85    --  106.01 -94.00-150.00   84
 10  \w     33.00 132.00   1.00    2.85    --  106.01 -45.00 -90.00   99
 11  \w     77.00 178.00   1.00    2.85    --  106.01  62.00-128.81  101
 12  \w     33.00 132.00   1.00    2.85    --  106.01 -45.00 120.00   99
 13  \w     23.00 107.00   1.00    2.85    --  106.01 -94.00 -60.00   84
 14  \w     33.00 112.00   1.00    2.85    --  106.01-125.00  90.00   79
 15  \w     78.00 178.00   1.00    2.85    --  106.01  30.00 -60.00  100
 16  \w     27.00 107.00   1.00    2.85    --  106.01-103.00 153.00   80
 17  \w    -66.00  33.00   1.00    1.00    --  -41.68  38.00 150.00   99
 18  \w   -115.00 -14.00   1.00    1.00    --  -41.68 -57.00-150.00  101
 19  \w      7.00  33.00   1.00    1.00    --   41.68  84.00 -31.23   26
 20  \w      8.00  42.00   1.00    1.00    --   41.68  81.00 -93.17   34
 21  \w     74.00 178.00   1.00    2.85    --  106.01  73.00  58.44  104
 22  \w     77.00 178.00   1.00    2.85    --  106.01  61.00 168.91  101
 23  \w     77.00 178.00   1.00    2.85    --  106.01  61.00  30.00  101
 24  \w     77.00 178.00   1.00    2.85    --  106.01  61.00 120.00  101
 25  \w     53.00 178.00   1.00    2.85    --  106.01  15.00 150.00  125
 26  \w     76.00 178.00   1.00    2.85    --  106.01  68.00-161.73  102
 27  \w     77.00 178.00   1.00    2.85    --  106.01  61.00 -60.00  101
 28  \w     77.00 178.00   1.00    2.85    --  106.01  59.00 -14.79  101
 29  \w      7.00  34.00   1.00    1.00    --   41.68  83.00  24.12   27
 30  \w      6.00  83.00   1.00    1.00    --   41.68 -99.00 -30.00   77
 31  \w      8.00  42.00   1.00    1.00    --   41.68  82.00-159.94   34
 32  \w      7.00  33.00   1.00    1.00    --   41.68  84.00 156.40   26
 33  \w     74.00 178.00   1.00    2.85    --  106.01  74.00  85.43  104
 34  \w     77.00 178.00   1.00    2.85    --  106.01  61.00   0.00  101
 35  \w     77.00 178.00   1.00    2.85    --  106.01  61.00 150.00  101
;
_diffrn_measurement_device 'four-circle diffractometer'
_diffrn_measurement_device_type 'SuperNova, Dual, Cu at home/near, Atlas'
_diffrn_measurement_method '\w scans'
_diffrn_orient_matrix_type 'CrysAlisPro convention (1999,Acta A55,543-557)'
_diffrn_orient_matrix_UB_11 -0.0546541000
_diffrn_orient_matrix_UB_12 0.1459679000
_diffrn_orient_matrix_UB_13 -0.0007080000
_diffrn_orient_matrix_UB_21 -0.0976456000
_diffrn_orient_matrix_UB_22 0.0034663000
_diffrn_orient_matrix_UB_23 0.0673632000
_diffrn_orient_matrix_UB_31 0.1299112000
_diffrn_orient_matrix_UB_32 0.0105729000
_diffrn_orient_matrix_UB_33 0.0320247000
_diffrn_radiation_monochromator mirror
_diffrn_radiation_probe x-ray
_diffrn_radiation_type 'Cu K\a'
_diffrn_radiation_wavelength 1.54184
_diffrn_reflns_av_R_equivalents 0.0591
_diffrn_reflns_av_unetI/netI 0.0408
_diffrn_reflns_Laue_measured_fraction_full 0.999
_diffrn_reflns_Laue_measured_fraction_max 0.984
_diffrn_reflns_limit_h_max 11
_diffrn_reflns_limit_h_min -11
_diffrn_reflns_limit_k_max 13
_diffrn_reflns_limit_k_min -13
_diffrn_reflns_limit_l_max 26
_diffrn_reflns_limit_l_min -26
_diffrn_reflns_number 38851
_diffrn_reflns_point_group_measured_fraction_full 0.999
_diffrn_reflns_point_group_measured_fraction_max 0.984
_diffrn_reflns_theta_full 67.684
_diffrn_reflns_theta_max 73.891
_diffrn_reflns_theta_min 4.201
_diffrn_source 'micro-focus sealed X-ray tube'
_diffrn_source_type 'SuperNova (Cu) X-ray Source'
_exptl_absorpt_coefficient_mu 7.155
_exptl_absorpt_correction_T_max 1.000
_exptl_absorpt_correction_T_min 0.598
_exptl_absorpt_correction_type gaussian
_exptl_absorpt_process_details
;
CrysAlisPro 1.171.40.67a (Rigaku Oxford Diffraction, 2019)
Numerical absorption correction based on gaussian integration over
			a multifaceted crystal model
Empirical absorption correction using spherical harmonics,
 implemented in SCALE3 ABSPACK scaling algorithm.
;
_exptl_crystal_colour 'clear light orange'
_exptl_crystal_colour_lustre clear
_exptl_crystal_colour_modifier light
_exptl_crystal_colour_primary orange
_exptl_crystal_density_diffrn 1.369
_exptl_crystal_description needle
_exptl_crystal_F_000 884
_exptl_crystal_preparation Synthesis
_exptl_crystal_recrystallization_method 'Slow evaporation DCM'
_exptl_crystal_size_max 0.171
_exptl_crystal_size_mid 0.082
_exptl_crystal_size_min 0.065
_refine_diff_density_max 1.619
_refine_diff_density_min -1.237
_refine_diff_density_rms 0.099
_refine_ls_extinction_method none
_refine_ls_goodness_of_fit_ref 1.028
_refine_ls_hydrogen_treatment constr
_refine_ls_matrix_type full
_refine_ls_number_parameters 443
_refine_ls_number_reflns 8258
_refine_ls_number_restraints 11
_refine_ls_restrained_S_all 1.030
_refine_ls_R_factor_all 0.0520
_refine_ls_R_factor_gt 0.0459
_refine_ls_shift/su_max 0.001
_refine_ls_shift/su_mean 0.000
_refine_ls_structure_factor_coef Fsqd
_refine_ls_weighting_details 'w=1/[\s^2^(Fo^2^)+(0.0690P)^2^+3.2104P] where P=(Fo^2^+2Fc^2^)/3'
_refine_ls_weighting_scheme calc
_refine_ls_wR_factor_gt 0.1186
_refine_ls_wR_factor_ref 0.1241
_reflns_Friedel_coverage 0.000
_reflns_number_gt 7344
_reflns_number_total 8258
_reflns_threshold_expression 'I > 2\s(I)'
_cod_data_source_file d3dt00293d2.cif
_cod_data_source_block vl143
_cod_database_code 7712311
_shelx_shelxl_version_number 2018/3
_chemical_oxdiff_formula 'C38 H54 Cl2 N P Pd'
_shelx_space_group_comment
;
The symmetry employed for this shelxl refinement is uniquely defined
by the following loop, which should always be used as a source of
symmetry information in preference to the above space-group names.
They are only intended as comments.
;
_reflns_odcompleteness_completeness 99.95
_reflns_odcompleteness_iscentric 1
_reflns_odcompleteness_theta 66.97
_olex2_refinement_description
;
1. Fixed Uiso
 At 1.2 times of:
  All C(H) groups, All C(H,H) groups
 At 1.5 times of:
  All C(H,H,H) groups
2. Restrained distances
 C39A-Cl3A = C39A-Cl4A = C39A-Cl5A
 1.746 with sigma of 0.01
 C39B-Cl3A = C39B-Cl4B = C39B-Cl5B
 1.746 with sigma of 0.01
 Cl3A-Cl4A = Cl3A-Cl5A = Cl4A-Cl5A
 2.9 with sigma of 0.02
 Cl3B-Cl4B = Cl3B-Cl5B = Cl4B-Cl5B
 2.9 with sigma of 0.02
3. Uiso/Uaniso restraints and constraints
Uanis(C39A) = Uanis(C39B)
Uanis(Cl3A) = Uanis(Cl3B)
Uanis(Cl4A) = Uanis(Cl4B)
Uanis(Cl5A) = Uanis(Cl5B)
4. Others
 Sof(Cl5B)=Sof(Cl4B)=Sof(Cl3B)=Sof(C39B)=Sof(H39B)=1-FVAR(1)
 Sof(Cl3A)=Sof(Cl4A)=Sof(C39A)=Sof(H39A)=Sof(Cl5A)=FVAR(1)
5.a Ternary CH refined with riding coordinates:
 C31(H31), C7(H7), C1(H1), C25(H25), C28(H28), C39A(H39A), C39B(H39B)
5.b Secondary CH2 refined with riding coordinates:
 C6(H6A,H6B), C2(H2A,H2B), C8(H8A,H8B), C12(H12A,H12B), C9(H9A,H9B), C11(H11A,
 H11B), C3(H3A,H3B), C10(H10A,H10B), C5(H5A,H5B), C4(H4A,H4B)
5.c Aromatic/amide H refined with riding coordinates:
 C14(H14), C15(H15), C17(H17), C16(H16), C23(H23), C21(H21), C38(H38),
 C34(H34), C35(H35), C37(H37), C36(H36)
5.d Idealised Me refined as rotating group:
 C32(H32A,H32B,H32C), C33(H33A,H33B,H33C), C27(H27A,H27B,H27C), C26(H26A,H26B,
 H26C), C29(H29A,H29B,H29C), C30(H30A,H30B,H30C)
;
_olex2_date_sample_data_collection 2020-03-16
_olex2_exptl_crystal_mounting_method 'Little loop'
_olex2_submission_original_sample_id VL143
_olex2_submission_special_instructions 'No special instructions were received'
_oxdiff_exptl_absorpt_empirical_details
;
Empirical correction (ABSPACK) includes:
- Absorption correction using spherical harmonics
- Frame scaling
- B-factor correction
;
_oxdiff_exptl_absorpt_empirical_full_max 2.676
_oxdiff_exptl_absorpt_empirical_full_min 0.241

loop_
_space_group_symop_operation_xyz
'x, y, z'
'-x, -y, -z'

loop_
_atom_site_label
_atom_site_type_symbol
_atom_site_fract_x
_atom_site_fract_y
_atom_site_fract_z
_atom_site_U_iso_or_equiv
_atom_site_adp_type
_atom_site_occupancy
_atom_site_site_symmetry_order
_atom_site_calc_flag
_atom_site_refinement_flags_posn
_atom_site_refinement_flags_adp
_atom_site_refinement_flags_occupancy
_atom_site_disorder_assembly
_atom_site_disorder_group
Pd1 Pd 0.69648(3) 0.45514(2) 0.68403(2) 0.02059(9) Uani 1 1 d . . . . .
Cl2 Cl 0.85830(10) 0.57816(7) 0.67240(4) 0.02840(18) Uani 1 1 d . . . . .
P1 P 0.55215(9) 0.56788(7) 0.77353(4) 0.01914(17) Uani 1 1 d . . . . .
Cl1 Cl 0.53414(10) 0.33165(8) 0.68932(4) 0.02992(19) Uani 1 1 d . . . . .
N1 N 0.8263(4) 0.3441(3) 0.60081(14) 0.0290(6) Uani 1 1 d . . . . .
C31 C 0.2931(4) 0.8798(3) 0.92393(16) 0.0248(7) Uani 1 1 d . . . . .
H31 H 0.370811 0.798346 0.926942 0.030 Uiso 1 1 calc R U . . .
C19 C 0.4796(4) 0.8912(3) 0.82088(16) 0.0230(7) Uani 1 1 d . . . . .
C7 C 0.3823(4) 0.6753(3) 0.75226(15) 0.0222(6) Uani 1 1 d . . . . .
H7 H 0.351496 0.752101 0.782287 0.027 Uiso 1 1 calc R U . . .
C24 C 0.3385(4) 0.9370(3) 0.85986(16) 0.0234(7) Uani 1 1 d . . . . .
C18 C 0.5987(4) 0.7847(3) 0.84177(15) 0.0215(6) Uani 1 1 d . . . . .
C14 C 0.7740(4) 0.5763(3) 0.83552(17) 0.0256(7) Uani 1 1 d . . . . .
H14 H 0.809911 0.491556 0.817828 0.031 Uiso 1 1 calc R U . . .
C1 C 0.4913(4) 0.4600(3) 0.83395(15) 0.0233(7) Uani 1 1 d . . . . .
H1 H 0.415009 0.429691 0.816586 0.028 Uiso 1 1 calc R U . . .
C20 C 0.5200(5) 0.9537(3) 0.76458(17) 0.0294(8) Uani 1 1 d . . . . .
C13 C 0.6438(4) 0.6565(3) 0.81855(15) 0.0215(6) Uani 1 1 d . . . . .
C6 C 0.4124(5) 0.5263(3) 0.90030(16) 0.0305(8) Uani 1 1 d . . . . .
H6A H 0.484624 0.553897 0.921166 0.037 Uiso 1 1 calc R U . . .
H6B H 0.332460 0.602761 0.894185 0.037 Uiso 1 1 calc R U . . .
C15 C 0.8509(4) 0.6166(4) 0.87683(17) 0.0290(7) Uani 1 1 d . . . . .
H15 H 0.937342 0.559689 0.887786 0.035 Uiso 1 1 calc R U . . .
C2 C 0.6127(4) 0.3402(3) 0.84363(17) 0.0283(7) Uani 1 1 d . . . . .
H2A H 0.665140 0.298267 0.801063 0.034 Uiso 1 1 calc R U . . .
H2B H 0.686373 0.363439 0.865373 0.034 Uiso 1 1 calc R U . . .
C17 C 0.6781(4) 0.8221(3) 0.88409(16) 0.0275(7) Uani 1 1 d . . . . .
H17 H 0.646059 0.907288 0.901089 0.033 Uiso 1 1 calc R U . . .
C16 C 0.8018(4) 0.7398(4) 0.90225(17) 0.0305(8) Uani 1 1 d . . . . .
H16 H 0.852207 0.767854 0.931823 0.037 Uiso 1 1 calc R U . . .
C32 C 0.1437(4) 0.8498(4) 0.92991(19) 0.0332(8) Uani 1 1 d . . . . .
H32A H 0.063653 0.929349 0.933450 0.050 Uiso 1 1 calc R U . . .
H32B H 0.127529 0.801262 0.968623 0.050 Uiso 1 1 calc R U . . .
H32C H 0.143865 0.799716 0.891490 0.050 Uiso 1 1 calc R U . . .
C8 C 0.2494(4) 0.6193(3) 0.75813(18) 0.0287(7) Uani 1 1 d . . . . .
H8A H 0.222245 0.595021 0.803227 0.034 Uiso 1 1 calc R U . . .
H8B H 0.276704 0.541938 0.729438 0.034 Uiso 1 1 calc R U . . .
C12 C 0.4215(4) 0.7190(3) 0.68307(17) 0.0312(8) Uani 1 1 d . . . . .
H12A H 0.504686 0.758097 0.680520 0.037 Uiso 1 1 calc R U . . .
H12B H 0.454661 0.644482 0.652260 0.037 Uiso 1 1 calc R U . . .
C33 C 0.2890(5) 0.9696(4) 0.98045(18) 0.0342(8) Uani 1 1 d . . . . .
H33A H 0.387095 0.984236 0.977603 0.051 Uiso 1 1 calc R U . . .
H33B H 0.262802 0.931030 1.021568 0.051 Uiso 1 1 calc R U . . .
H33C H 0.214528 1.050719 0.978193 0.051 Uiso 1 1 calc R U . . .
C9 C 0.1157(5) 0.7180(4) 0.7390(2) 0.0363(9) Uani 1 1 d . . . . .
H9A H 0.031157 0.680583 0.741735 0.044 Uiso 1 1 calc R U . . .
H9B H 0.084289 0.792639 0.769691 0.044 Uiso 1 1 calc R U . . .
C23 C 0.2365(4) 1.0409(3) 0.83962(17) 0.0293(7) Uani 1 1 d . . . . .
H23 H 0.139821 1.071178 0.865262 0.035 Uiso 1 1 calc R U . . .
C25 C 0.6791(5) 0.9178(3) 0.72597(19) 0.0378(9) Uani 1 1 d . . . . .
H25 H 0.726208 0.826406 0.733004 0.045 Uiso 1 1 calc R U . . .
C11 C 0.2867(5) 0.8159(4) 0.6639(2) 0.0385(9) Uani 1 1 d . . . . .
H11A H 0.259482 0.893964 0.692015 0.046 Uiso 1 1 calc R U . . .
H11B H 0.312953 0.839040 0.618558 0.046 Uiso 1 1 calc R U . . .
C21 C 0.4143(5) 1.0567(3) 0.74644(18) 0.0368(9) Uani 1 1 d . . . . .
H21 H 0.440111 1.097736 0.707827 0.044 Uiso 1 1 calc R U . . .
C3 C 0.5425(5) 0.2489(3) 0.88486(18) 0.0374(9) Uani 1 1 d . . . . .
H3A H 0.470570 0.224335 0.862560 0.045 Uiso 1 1 calc R U . . .
H3B H 0.620863 0.170937 0.890505 0.045 Uiso 1 1 calc R U . . .
C22 C 0.2726(5) 1.1009(3) 0.78319(19) 0.0355(9) Uani 1 1 d . . . . .
C10 C 0.1548(5) 0.7605(4) 0.6707(2) 0.0408(10) Uani 1 1 d . . . . .
H10A H 0.067810 0.825303 0.660132 0.049 Uiso 1 1 calc R U . . .
H10B H 0.179044 0.687037 0.639676 0.049 Uiso 1 1 calc R U . . .
C28 C 0.1644(6) 1.2148(4) 0.7608(2) 0.0509(12) Uani 1 1 d . . . . .
H28 H 0.217349 1.235432 0.718212 0.061 Uiso 1 1 calc R U . . .
C27 C 0.7676(5) 0.9969(4) 0.7519(2) 0.0407(10) Uani 1 1 d . . . . .
H27A H 0.869252 0.974645 0.726816 0.061 Uiso 1 1 calc R U . . .
H27B H 0.770502 0.979393 0.797508 0.061 Uiso 1 1 calc R U . . .
H27C H 0.719789 1.087331 0.747992 0.061 Uiso 1 1 calc R U . . .
C5 C 0.3457(6) 0.4361(4) 0.94397(18) 0.0417(10) Uani 1 1 d . . . . .
H5A H 0.264856 0.417136 0.925579 0.050 Uiso 1 1 calc R U . . .
H5B H 0.301917 0.478126 0.987305 0.050 Uiso 1 1 calc R U . . .
C4 C 0.4631(6) 0.3115(4) 0.95091(19) 0.0479(12) Uani 1 1 d . . . . .
H4A H 0.536803 0.328903 0.974715 0.057 Uiso 1 1 calc R U . . .
H4B H 0.414482 0.252689 0.976300 0.057 Uiso 1 1 calc R U . . .
C38 C 0.8767(6) 0.2180(4) 0.6062(2) 0.0512(12) Uani 1 1 d . . . . .
H38 H 0.844242 0.181614 0.645447 0.061 Uiso 1 1 calc R U . . .
C34 C 0.8685(5) 0.3944(4) 0.54542(18) 0.0377(9) Uani 1 1 d . . . . .
H34 H 0.834949 0.483820 0.541868 0.045 Uiso 1 1 calc R U . . .
C35 C 0.9595(7) 0.3211(5) 0.4927(2) 0.0580(14) Uani 1 1 d . . . . .
H35 H 0.982975 0.358679 0.452702 0.070 Uiso 1 1 calc R U . . .
C26 C 0.6902(6) 0.9338(4) 0.6534(2) 0.0517(13) Uani 1 1 d . . . . .
H26A H 0.655784 1.024293 0.644885 0.078 Uiso 1 1 calc R U . . .
H26B H 0.627949 0.888048 0.636909 0.078 Uiso 1 1 calc R U . . .
H26C H 0.793886 0.899528 0.631530 0.078 Uiso 1 1 calc R U . . .
C29 C 0.1324(6) 1.3290(4) 0.8033(4) 0.082(2) Uani 1 1 d . . . . .
H29A H 0.069516 1.318720 0.844290 0.122 Uiso 1 1 calc R U . . .
H29B H 0.080322 1.403439 0.782116 0.122 Uiso 1 1 calc R U . . .
H29C H 0.225893 1.340815 0.811796 0.122 Uiso 1 1 calc R U . . .
C37 C 0.9736(8) 0.1399(5) 0.5571(3) 0.076(2) Uani 1 1 d . . . . .
H37 H 1.010752 0.051497 0.562849 0.091 Uiso 1 1 calc R U . . .
C30 C 0.0320(9) 1.1884(5) 0.7476(5) 0.104(3) Uani 1 1 d . . . . .
H30A H 0.059894 1.116203 0.716216 0.155 Uiso 1 1 calc R U . . .
H30B H -0.028637 1.263230 0.729657 0.155 Uiso 1 1 calc R U . . .
H30C H -0.025313 1.167716 0.787786 0.155 Uiso 1 1 calc R U . . .
C36 C 1.0158(9) 0.1921(6) 0.4993(3) 0.089(3) Uani 1 1 d . . . . .
H36 H 1.082598 0.140193 0.464564 0.106 Uiso 1 1 calc R U . . .
Cl3A Cl 0.1998(5) 0.3791(3) 0.5991(2) 0.0499(7) Uani 0.699(2) 1 d D . P A 1
Cl4A Cl 0.3671(3) 0.1158(2) 0.57522(14) 0.0920(7) Uani 0.699(2) 1 d D . P A 1
C39A C 0.3684(9) 0.2734(6) 0.5623(3) 0.058(2) Uani 0.699(2) 1 d D . P A 1
H39A H 0.450568 0.290462 0.581363 0.069 Uiso 0.699(2) 1 calc R U P A 1
Cl5A Cl 0.4036(3) 0.2934(3) 0.47893(11) 0.0992(9) Uani 0.699(2) 1 d D . P A 1
Cl5B Cl 0.4805(8) 0.4095(7) 0.4945(3) 0.0992(9) Uani 0.301(2) 1 d D . P A 2
Cl4B Cl 0.4253(8) 0.1701(5) 0.5200(3) 0.0920(7) Uani 0.301(2) 1 d D . P A 2
Cl3B Cl 0.2225(13) 0.4014(10) 0.5911(6) 0.0499(7) Uani 0.301(2) 1 d D . P A 2
C39B C 0.408(3) 0.3202(12) 0.5535(6) 0.058(2) Uani 0.301(2) 1 d D . P A 2
H39B H 0.471097 0.307729 0.587763 0.069 Uiso 0.301(2) 1 calc R U P A 2

loop_
_atom_site_aniso_label
_atom_site_aniso_U_11
_atom_site_aniso_U_22
_atom_site_aniso_U_33
_atom_site_aniso_U_23
_atom_site_aniso_U_13
_atom_site_aniso_U_12
Pd1 0.02670(15) 0.01879(12) 0.01697(13) -0.00184(8) -0.00402(9) -0.00736(9)
Cl2 0.0325(4) 0.0288(4) 0.0261(4) -0.0055(3) 0.0005(3) -0.0157(3)
P1 0.0234(4) 0.0176(3) 0.0172(3) -0.0014(3) -0.0053(3) -0.0057(3)
Cl1 0.0380(5) 0.0298(4) 0.0268(4) -0.0050(3) -0.0035(3) -0.0188(3)
N1 0.0365(17) 0.0309(14) 0.0209(13) -0.0051(11) 0.0003(12) -0.0148(13)
C31 0.0255(17) 0.0247(15) 0.0221(15) -0.0009(12) -0.0030(13) -0.0043(13)
C19 0.0310(18) 0.0171(13) 0.0226(15) -0.0022(11) -0.0065(13) -0.0087(12)
C7 0.0259(17) 0.0202(14) 0.0216(15) -0.0009(11) -0.0077(13) -0.0061(12)
C24 0.0308(18) 0.0192(14) 0.0214(15) -0.0026(12) -0.0079(13) -0.0067(13)
C18 0.0238(16) 0.0227(14) 0.0179(14) -0.0031(11) -0.0012(12) -0.0079(12)
C14 0.0267(17) 0.0239(15) 0.0263(16) -0.0017(12) -0.0074(13) -0.0057(13)
C1 0.0306(18) 0.0220(14) 0.0177(14) -0.0007(12) -0.0052(13) -0.0076(13)
C20 0.043(2) 0.0189(14) 0.0243(16) -0.0035(12) -0.0004(15) -0.0095(14)
C13 0.0233(16) 0.0241(15) 0.0179(14) -0.0019(11) -0.0038(12) -0.0080(12)
C6 0.044(2) 0.0243(15) 0.0208(16) -0.0026(13) -0.0010(15) -0.0085(15)
C15 0.0228(17) 0.0366(18) 0.0277(17) 0.0008(14) -0.0071(14) -0.0067(14)
C2 0.039(2) 0.0214(15) 0.0237(16) 0.0007(12) -0.0095(15) -0.0055(14)
C17 0.0304(19) 0.0299(16) 0.0230(16) -0.0062(13) -0.0024(14) -0.0109(14)
C16 0.0322(19) 0.0406(19) 0.0230(16) -0.0057(14) -0.0069(14) -0.0157(16)
C32 0.0293(19) 0.0331(18) 0.0350(19) -0.0009(15) -0.0004(15) -0.0085(15)
C8 0.0287(19) 0.0276(16) 0.0337(18) -0.0007(14) -0.0130(15) -0.0097(14)
C12 0.037(2) 0.0271(16) 0.0264(17) 0.0059(13) -0.0063(15) -0.0042(15)
C33 0.037(2) 0.0398(19) 0.0245(17) -0.0064(15) -0.0036(15) -0.0086(16)
C9 0.031(2) 0.0358(19) 0.045(2) -0.0025(16) -0.0187(17) -0.0074(16)
C23 0.034(2) 0.0243(15) 0.0270(17) -0.0049(13) -0.0068(15) -0.0024(14)
C25 0.051(3) 0.0202(15) 0.034(2) -0.0011(14) 0.0096(18) -0.0080(16)
C11 0.047(2) 0.0313(18) 0.0322(19) 0.0062(15) -0.0153(17) 0.0017(17)
C21 0.059(3) 0.0211(15) 0.0264(17) 0.0032(13) -0.0029(17) -0.0078(16)
C3 0.063(3) 0.0245(16) 0.0240(17) 0.0036(13) -0.0082(17) -0.0104(17)
C22 0.049(2) 0.0213(16) 0.0323(19) 0.0012(14) -0.0111(17) -0.0010(15)
C10 0.043(2) 0.039(2) 0.037(2) -0.0066(16) -0.0228(18) 0.0046(17)
C28 0.067(3) 0.030(2) 0.040(2) 0.0092(17) -0.006(2) 0.010(2)
C27 0.039(2) 0.0282(17) 0.047(2) 0.0034(16) 0.0072(18) -0.0061(16)
C5 0.062(3) 0.0358(19) 0.0220(17) -0.0030(15) 0.0102(18) -0.0164(19)
C4 0.083(4) 0.0319(19) 0.0245(18) 0.0068(15) 0.001(2) -0.016(2)
C38 0.074(3) 0.031(2) 0.041(2) -0.0094(17) 0.014(2) -0.018(2)
C34 0.050(2) 0.046(2) 0.0243(17) -0.0012(16) -0.0064(17) -0.0264(19)
C35 0.084(4) 0.074(3) 0.024(2) -0.012(2) 0.011(2) -0.050(3)
C26 0.073(3) 0.039(2) 0.036(2) -0.0013(17) 0.017(2) -0.021(2)
C29 0.053(3) 0.024(2) 0.176(8) -0.004(3) -0.061(4) 0.000(2)
C37 0.106(5) 0.039(2) 0.065(3) -0.021(2) 0.032(3) -0.022(3)
C30 0.106(6) 0.036(3) 0.192(9) 0.005(4) -0.112(6) -0.004(3)
C36 0.131(6) 0.070(4) 0.056(3) -0.036(3) 0.045(4) -0.051(4)
Cl3A 0.0595(16) 0.0529(15) 0.0355(13) 0.0036(10) -0.0090(10) -0.0126(10)
Cl4A 0.1084(19) 0.0627(12) 0.0910(15) -0.0120(10) -0.0203(14) 0.0008(11)
C39A 0.072(6) 0.064(5) 0.030(3) 0.004(3) -0.011(3) -0.007(4)
Cl5A 0.1037(18) 0.1157(19) 0.0465(10) 0.0044(11) 0.0051(11) 0.0099(14)
Cl5B 0.1037(18) 0.1157(19) 0.0465(10) 0.0044(11) 0.0051(11) 0.0099(14)
Cl4B 0.1084(19) 0.0627(12) 0.0910(15) -0.0120(10) -0.0203(14) 0.0008(11)
Cl3B 0.0595(16) 0.0529(15) 0.0355(13) 0.0036(10) -0.0090(10) -0.0126(10)
C39B 0.072(6) 0.064(5) 0.030(3) 0.004(3) -0.011(3) -0.007(4)

loop_
_atom_type_symbol
_atom_type_description
_atom_type_scat_dispersion_real
_atom_type_scat_dispersion_imag
_atom_type_scat_source
C C 0.0181 0.0091 'International Tables Vol C Tables 4.2.6.8 and 6.1.1.4'
H H 0.0000 0.0000 'International Tables Vol C Tables 4.2.6.8 and 6.1.1.4'
Cl Cl 0.3639 0.7018 'International Tables Vol C Tables 4.2.6.8 and 6.1.1.4'
N N 0.0311 0.0180 'International Tables Vol C Tables 4.2.6.8 and 6.1.1.4'
P P 0.2955 0.4335 'International Tables Vol C Tables 4.2.6.8 and 6.1.1.4'
Pd Pd 0.1215 3.9337 'International Tables Vol C Tables 4.2.6.8 and 6.1.1.4'

loop_
_exptl_crystal_face_index_h
_exptl_crystal_face_index_k
_exptl_crystal_face_index_l
_exptl_crystal_face_perp_dist
3 2 13 0.0610
-4 3 -8 0.0313
-5 -2 -9 0.0427
4 0 -7 0.0819
-4 -6 -3 0.0406
-3 -2 -12 0.0287
-3 0 10 0.0889
4 6 3 0.0232
6 2 8 0.0475
4 -3 8 0.0498

loop_
_geom_angle_atom_site_label_1
_geom_angle_atom_site_label_2
_geom_angle_atom_site_label_3
_geom_angle
_geom_angle_site_symmetry_1
_geom_angle_site_symmetry_3
_geom_angle_publ_flag
Cl2 Pd1 Cl1 176.66(3) . . ?
P1 Pd1 Cl2 93.19(3) . . ?
P1 Pd1 Cl1 89.25(3) . . ?
N1 Pd1 Cl2 89.17(8) . . ?
N1 Pd1 P1 177.63(8) . . ?
N1 Pd1 Cl1 88.40(9) . . ?
C7 P1 Pd1 109.80(11) . . ?
C7 P1 C1 106.94(16) . . ?
C1 P1 Pd1 110.30(10) . . ?
C13 P1 Pd1 115.67(11) . . ?
C13 P1 C7 110.36(15) . . ?
C13 P1 C1 103.28(15) . . ?
C38 N1 Pd1 118.0(3) . . ?
C34 N1 Pd1 123.0(3) . . ?
C34 N1 C38 118.8(3) . . ?
C24 C31 H31 107.9 . . ?
C24 C31 C32 113.0(3) . . ?
C24 C31 C33 109.8(3) . . ?
C32 C31 H31 107.9 . . ?
C32 C31 C33 110.1(3) . . ?
C33 C31 H31 107.9 . . ?
C24 C19 C18 121.4(3) . . ?
C24 C19 C20 120.4(3) . . ?
C20 C19 C18 117.8(3) . . ?
P1 C7 H7 107.6 . . ?
C8 C7 P1 115.0(2) . . ?
C8 C7 H7 107.6 . . ?
C8 C7 C12 110.4(3) . . ?
C12 C7 P1 108.4(2) . . ?
C12 C7 H7 107.6 . . ?
C19 C24 C31 122.6(3) . . ?
C23 C24 C31 118.8(3) . . ?
C23 C24 C19 118.6(3) . . ?
C13 C18 C19 126.5(3) . . ?
C17 C18 C19 114.9(3) . . ?
C17 C18 C13 118.4(3) . . ?
C13 C14 H14 118.9 . . ?
C15 C14 H14 118.9 . . ?
C15 C14 C13 122.3(3) . . ?
P1 C1 H1 105.9 . . ?
C6 C1 P1 113.8(2) . . ?
C6 C1 H1 105.9 . . ?
C2 C1 P1 115.1(2) . . ?
C2 C1 H1 105.9 . . ?
C2 C1 C6 109.5(3) . . ?
C19 C20 C25 121.8(3) . . ?
C21 C20 C19 118.7(3) . . ?
C21 C20 C25 119.3(3) . . ?
C18 C13 P1 130.6(3) . . ?
C14 C13 P1 111.5(2) . . ?
C14 C13 C18 117.7(3) . . ?
C1 C6 H6A 109.6 . . ?
C1 C6 H6B 109.6 . . ?
H6A C6 H6B 108.1 . . ?
C5 C6 C1 110.5(3) . . ?
C5 C6 H6A 109.6 . . ?
C5 C6 H6B 109.6 . . ?
C14 C15 H15 120.1 . . ?
C14 C15 C16 119.7(3) . . ?
C16 C15 H15 120.1 . . ?
C1 C2 H2A 109.7 . . ?
C1 C2 H2B 109.7 . . ?
H2A C2 H2B 108.2 . . ?
C3 C2 C1 109.6(3) . . ?
C3 C2 H2A 109.7 . . ?
C3 C2 H2B 109.7 . . ?
C18 C17 H17 118.7 . . ?
C16 C17 C18 122.6(3) . . ?
C16 C17 H17 118.7 . . ?
C15 C16 C17 119.1(3) . . ?
C15 C16 H16 120.4 . . ?
C17 C16 H16 120.4 . . ?
C31 C32 H32A 109.5 . . ?
C31 C32 H32B 109.5 . . ?
C31 C32 H32C 109.5 . . ?
H32A C32 H32B 109.5 . . ?
H32A C32 H32C 109.5 . . ?
H32B C32 H32C 109.5 . . ?
C7 C8 H8A 109.7 . . ?
C7 C8 H8B 109.7 . . ?
C7 C8 C9 109.8(3) . . ?
H8A C8 H8B 108.2 . . ?
C9 C8 H8A 109.7 . . ?
C9 C8 H8B 109.7 . . ?
C7 C12 H12A 109.4 . . ?
C7 C12 H12B 109.4 . . ?
H12A C12 H12B 108.0 . . ?
C11 C12 C7 111.1(3) . . ?
C11 C12 H12A 109.4 . . ?
C11 C12 H12B 109.4 . . ?
C31 C33 H33A 109.5 . . ?
C31 C33 H33B 109.5 . . ?
C31 C33 H33C 109.5 . . ?
H33A C33 H33B 109.5 . . ?
H33A C33 H33C 109.5 . . ?
H33B C33 H33C 109.5 . . ?
C8 C9 H9A 109.4 . . ?
C8 C9 H9B 109.4 . . ?
H9A C9 H9B 108.0 . . ?
C10 C9 C8 111.2(3) . . ?
C10 C9 H9A 109.4 . . ?
C10 C9 H9B 109.4 . . ?
C24 C23 H23 119.1 . . ?
C22 C23 C24 121.8(3) . . ?
C22 C23 H23 119.1 . . ?
C20 C25 H25 107.9 . . ?
C27 C25 C20 109.4(3) . . ?
C27 C25 H25 107.9 . . ?
C26 C25 C20 114.4(4) . . ?
C26 C25 H25 107.9 . . ?
C26 C25 C27 109.1(3) . . ?
C12 C11 H11A 109.6 . . ?
C12 C11 H11B 109.6 . . ?
H11A C11 H11B 108.1 . . ?
C10 C11 C12 110.5(3) . . ?
C10 C11 H11A 109.6 . . ?
C10 C11 H11B 109.6 . . ?
C20 C21 H21 119.1 . . ?
C22 C21 C20 121.8(3) . . ?
C22 C21 H21 119.1 . . ?
C2 C3 H3A 109.6 . . ?
C2 C3 H3B 109.6 . . ?
H3A C3 H3B 108.1 . . ?
C4 C3 C2 110.4(3) . . ?
C4 C3 H3A 109.6 . . ?
C4 C3 H3B 109.6 . . ?
C23 C22 C21 118.6(3) . . ?
C23 C22 C28 122.7(4) . . ?
C21 C22 C28 118.7(4) . . ?
C9 C10 C11 111.1(3) . . ?
C9 C10 H10A 109.4 . . ?
C9 C10 H10B 109.4 . . ?
C11 C10 H10A 109.4 . . ?
C11 C10 H10B 109.4 . . ?
H10A C10 H10B 108.0 . . ?
C22 C28 H28 105.6 . . ?
C29 C28 C22 112.7(4) . . ?
C29 C28 H28 105.6 . . ?
C30 C28 C22 113.6(4) . . ?
C30 C28 H28 105.6 . . ?
C30 C28 C29 113.0(5) . . ?
C25 C27 H27A 109.5 . . ?
C25 C27 H27B 109.5 . . ?
C25 C27 H27C 109.5 . . ?
H27A C27 H27B 109.5 . . ?
H27A C27 H27C 109.5 . . ?
H27B C27 H27C 109.5 . . ?
C6 C5 H5A 109.3 . . ?
C6 C5 H5B 109.3 . . ?
C6 C5 C4 111.7(4) . . ?
H5A C5 H5B 107.9 . . ?
C4 C5 H5A 109.3 . . ?
C4 C5 H5B 109.3 . . ?
C3 C4 C5 111.1(3) . . ?
C3 C4 H4A 109.4 . . ?
C3 C4 H4B 109.4 . . ?
C5 C4 H4A 109.4 . . ?
C5 C4 H4B 109.4 . . ?
H4A C4 H4B 108.0 . . ?
N1 C38 H38 118.8 . . ?
N1 C38 C37 122.3(4) . . ?
C37 C38 H38 118.8 . . ?
N1 C34 H34 118.9 . . ?
N1 C34 C35 122.2(4) . . ?
C35 C34 H34 118.9 . . ?
C34 C35 H35 120.6 . . ?
C34 C35 C36 118.7(5) . . ?
C36 C35 H35 120.6 . . ?
C25 C26 H26A 109.5 . . ?
C25 C26 H26B 109.5 . . ?
C25 C26 H26C 109.5 . . ?
H26A C26 H26B 109.5 . . ?
H26A C26 H26C 109.5 . . ?
H26B C26 H26C 109.5 . . ?
C28 C29 H29A 109.5 . . ?
C28 C29 H29B 109.5 . . ?
C28 C29 H29C 109.5 . . ?
H29A C29 H29B 109.5 . . ?
H29A C29 H29C 109.5 . . ?
H29B C29 H29C 109.5 . . ?
C38 C37 H37 120.6 . . ?
C38 C37 C36 118.8(5) . . ?
C36 C37 H37 120.6 . . ?
C28 C30 H30A 109.5 . . ?
C28 C30 H30B 109.5 . . ?
C28 C30 H30C 109.5 . . ?
H30A C30 H30B 109.5 . . ?
H30A C30 H30C 109.5 . . ?
H30B C30 H30C 109.5 . . ?
C35 C36 H36 120.5 . . ?
C37 C36 C35 119.0(5) . . ?
C37 C36 H36 120.5 . . ?
Cl3A C39A H39A 108.7 . . ?
Cl4A C39A Cl3A 111.2(4) . . ?
Cl4A C39A H39A 108.7 . . ?
Cl5A C39A Cl3A 110.9(4) . . ?
Cl5A C39A Cl4A 108.5(4) . . ?
Cl5A C39A H39A 108.7 . . ?
C39B Cl5B Cl5B 128.5(6) . 2_666 ?
Cl5B C39B Cl4B 109.2(7) . . ?
Cl5B C39B Cl3B 111.5(10) . . ?
Cl5B C39B H39B 107.5 . . ?
Cl4B C39B Cl3B 113.3(11) . . ?
Cl4B C39B H39B 107.5 . . ?
Cl3B C39B H39B 107.5 . . ?

loop_
_geom_bond_atom_site_label_1
_geom_bond_atom_site_label_2
_geom_bond_distance
_geom_bond_site_symmetry_2
_geom_bond_publ_flag
Pd1 Cl2 2.2877(8) . ?
Pd1 P1 2.2639(8) . ?
Pd1 Cl1 2.3024(8) . ?
Pd1 N1 2.120(3) . ?
P1 C7 1.845(3) . ?
P1 C1 1.850(3) . ?
P1 C13 1.837(3) . ?
N1 C38 1.344(5) . ?
N1 C34 1.327(5) . ?
C31 H31 1.0000 . ?
C31 C24 1.521(5) . ?
C31 C32 1.527(5) . ?
C31 C33 1.537(5) . ?
C19 C24 1.401(5) . ?
C19 C18 1.511(5) . ?
C19 C20 1.407(5) . ?
C7 H7 1.0000 . ?
C7 C8 1.535(5) . ?
C7 C12 1.540(5) . ?
C24 C23 1.398(5) . ?
C18 C13 1.415(4) . ?
C18 C17 1.396(5) . ?
C14 H14 0.9500 . ?
C14 C13 1.411(5) . ?
C14 C15 1.377(5) . ?
C1 H1 1.0000 . ?
C1 C6 1.542(4) . ?
C1 C2 1.532(5) . ?
C20 C25 1.528(5) . ?
C20 C21 1.392(5) . ?
C6 H6A 0.9900 . ?
C6 H6B 0.9900 . ?
C6 C5 1.529(5) . ?
C15 H15 0.9500 . ?
C15 C16 1.379(5) . ?
C2 H2A 0.9900 . ?
C2 H2B 0.9900 . ?
C2 C3 1.528(5) . ?
C17 H17 0.9500 . ?
C17 C16 1.385(5) . ?
C16 H16 0.9500 . ?
C32 H32A 0.9800 . ?
C32 H32B 0.9800 . ?
C32 H32C 0.9800 . ?
C8 H8A 0.9900 . ?
C8 H8B 0.9900 . ?
C8 C9 1.541(5) . ?
C12 H12A 0.9900 . ?
C12 H12B 0.9900 . ?
C12 C11 1.538(5) . ?
C33 H33A 0.9800 . ?
C33 H33B 0.9800 . ?
C33 H33C 0.9800 . ?
C9 H9A 0.9900 . ?
C9 H9B 0.9900 . ?
C9 C10 1.517(6) . ?
C23 H23 0.9500 . ?
C23 C22 1.385(5) . ?
C25 H25 1.0000 . ?
C25 C27 1.526(6) . ?
C25 C26 1.523(6) . ?
C11 H11A 0.9900 . ?
C11 H11B 0.9900 . ?
C11 C10 1.520(7) . ?
C21 H21 0.9500 . ?
C21 C22 1.385(6) . ?
C3 H3A 0.9900 . ?
C3 H3B 0.9900 . ?
C3 C4 1.523(5) . ?
C22 C28 1.516(5) . ?
C10 H10A 0.9900 . ?
C10 H10B 0.9900 . ?
C28 H28 1.0000 . ?
C28 C29 1.472(7) . ?
C28 C30 1.440(9) . ?
C27 H27A 0.9800 . ?
C27 H27B 0.9800 . ?
C27 H27C 0.9800 . ?
C5 H5A 0.9900 . ?
C5 H5B 0.9900 . ?
C5 C4 1.533(6) . ?
C4 H4A 0.9900 . ?
C4 H4B 0.9900 . ?
C38 H38 0.9500 . ?
C38 C37 1.374(6) . ?
C34 H34 0.9500 . ?
C34 C35 1.381(6) . ?
C35 H35 0.9500 . ?
C35 C36 1.383(9) . ?
C26 H26A 0.9800 . ?
C26 H26B 0.9800 . ?
C26 H26C 0.9800 . ?
C29 H29A 0.9800 . ?
C29 H29B 0.9800 . ?
C29 H29C 0.9800 . ?
C37 H37 0.9500 . ?
C37 C36 1.378(9) . ?
C30 H30A 0.9800 . ?
C30 H30B 0.9800 . ?
C30 H30C 0.9800 . ?
C36 H36 0.9500 . ?
Cl3A C39A 1.749(7) . ?
Cl4A C39A 1.748(7) . ?
C39A H39A 1.0000 . ?
C39A Cl5A 1.747(6) . ?
Cl5B Cl5B 2.136(15) 2_666 ?
Cl5B C39B 1.732(9) . ?
Cl4B C39B 1.750(9) . ?
Cl3B C39B 1.78(2) . ?
C39B H39B 1.0000 . ?

loop_
_geom_torsion_atom_site_label_1
_geom_torsion_atom_site_label_2
_geom_torsion_atom_site_label_3
_geom_torsion_atom_site_label_4
_geom_torsion
_geom_torsion_site_symmetry_1
_geom_torsion_site_symmetry_2
_geom_torsion_site_symmetry_3
_geom_torsion_site_symmetry_4
_geom_torsion_publ_flag
Pd1 P1 C7 C8 90.8(2) . . . . ?
Pd1 P1 C7 C12 -33.3(2) . . . . ?
Pd1 P1 C1 C6 171.3(2) . . . . ?
Pd1 P1 C1 C2 43.8(3) . . . . ?
Pd1 P1 C13 C18 130.6(3) . . . . ?
Pd1 P1 C13 C14 -54.7(3) . . . . ?
Pd1 N1 C38 C37 -173.4(5) . . . . ?
Pd1 N1 C34 C35 176.5(4) . . . . ?
P1 C7 C8 C9 -179.9(2) . . . . ?
P1 C7 C12 C11 -176.4(3) . . . . ?
P1 C1 C6 C5 171.6(3) . . . . ?
P1 C1 C2 C3 -169.8(2) . . . . ?
N1 C38 C37 C36 -2.6(11) . . . . ?
N1 C34 C35 C36 -4.1(8) . . . . ?
C31 C24 C23 C22 177.3(3) . . . . ?
C19 C24 C23 C22 -1.5(5) . . . . ?
C19 C18 C13 P1 -16.5(5) . . . . ?
C19 C18 C13 C14 169.1(3) . . . . ?
C19 C18 C17 C16 -172.4(3) . . . . ?
C19 C20 C25 C27 -89.8(4) . . . . ?
C19 C20 C25 C26 147.5(3) . . . . ?
C19 C20 C21 C22 1.7(6) . . . . ?
C7 P1 C1 C6 -69.4(3) . . . . ?
C7 P1 C1 C2 163.1(2) . . . . ?
C7 P1 C13 C18 5.2(4) . . . . ?
C7 P1 C13 C14 179.9(2) . . . . ?
C7 C8 C9 C10 57.6(4) . . . . ?
C7 C12 C11 C10 -56.2(4) . . . . ?
C24 C19 C18 C13 103.6(4) . . . . ?
C24 C19 C18 C17 -82.2(4) . . . . ?
C24 C19 C20 C25 171.6(3) . . . . ?
C24 C19 C20 C21 -3.8(5) . . . . ?
C24 C23 C22 C21 -0.5(6) . . . . ?
C24 C23 C22 C28 -179.2(4) . . . . ?
C18 C19 C24 C31 -2.6(5) . . . . ?
C18 C19 C24 C23 176.1(3) . . . . ?
C18 C19 C20 C25 -1.1(5) . . . . ?
C18 C19 C20 C21 -176.5(3) . . . . ?
C18 C17 C16 C15 1.2(6) . . . . ?
C14 C15 C16 C17 -1.9(6) . . . . ?
C1 P1 C7 C8 -28.8(3) . . . . ?
C1 P1 C7 C12 -152.9(2) . . . . ?
C1 P1 C13 C18 -108.8(3) . . . . ?
C1 P1 C13 C14 65.9(3) . . . . ?
C1 C6 C5 C4 54.9(5) . . . . ?
C1 C2 C3 C4 -60.1(4) . . . . ?
C20 C19 C24 C31 -175.0(3) . . . . ?
C20 C19 C24 C23 3.7(5) . . . . ?
C20 C19 C18 C13 -83.8(4) . . . . ?
C20 C19 C18 C17 90.4(4) . . . . ?
C20 C21 C22 C23 0.4(6) . . . . ?
C20 C21 C22 C28 179.1(4) . . . . ?
C13 P1 C7 C8 -140.5(2) . . . . ?
C13 P1 C7 C12 95.4(2) . . . . ?
C13 P1 C1 C6 47.1(3) . . . . ?
C13 P1 C1 C2 -80.4(3) . . . . ?
C13 C18 C17 C16 2.3(5) . . . . ?
C13 C14 C15 C16 -1.0(6) . . . . ?
C6 C1 C2 C3 60.6(4) . . . . ?
C6 C5 C4 C3 -54.3(5) . . . . ?
C15 C14 C13 P1 -170.9(3) . . . . ?
C15 C14 C13 C18 4.5(5) . . . . ?
C2 C1 C6 C5 -58.0(4) . . . . ?
C2 C3 C4 C5 56.6(5) . . . . ?
C17 C18 C13 P1 169.4(3) . . . . ?
C17 C18 C13 C14 -5.0(5) . . . . ?
C32 C31 C24 C19 -130.5(3) . . . . ?
C32 C31 C24 C23 50.8(4) . . . . ?
C8 C7 C12 C11 56.8(4) . . . . ?
C8 C9 C10 C11 -57.7(4) . . . . ?
C12 C7 C8 C9 -56.8(4) . . . . ?
C12 C11 C10 C9 56.6(4) . . . . ?
C33 C31 C24 C19 106.2(4) . . . . ?
C33 C31 C24 C23 -72.5(4) . . . . ?
C23 C22 C28 C29 68.1(7) . . . . ?
C23 C22 C28 C30 -62.0(7) . . . . ?
C25 C20 C21 C22 -173.8(4) . . . . ?
C21 C20 C25 C27 85.5(4) . . . . ?
C21 C20 C25 C26 -37.1(5) . . . . ?
C21 C22 C28 C29 -110.6(5) . . . . ?
C21 C22 C28 C30 119.4(6) . . . . ?
C38 N1 C34 C35 1.6(7) . . . . ?
C38 C37 C36 C35 0.0(12) . . . . ?
C34 N1 C38 C37 1.8(8) . . . . ?
C34 C35 C36 C37 3.1(11) . . . . ?
Cl5B Cl5B C39B Cl4B -171.5(8) 2_666 . . . ?
Cl5B Cl5B C39B Cl3B 62.5(16) 2_666 . . . ?

loop_
_exptl_oxdiff_crystal_face_indexfrac_h
_exptl_oxdiff_crystal_face_indexfrac_k
_exptl_oxdiff_crystal_face_indexfrac_l
_exptl_oxdiff_crystal_face_x
_exptl_oxdiff_crystal_face_y
_exptl_oxdiff_crystal_face_z
2.8664 2.0850 12.6941 0.1387 0.5824 0.8009
-3.6140 3.4468 -7.9380 0.7063 -0.1699 -0.6873
-5.3717 -2.1700 -8.6470 -0.0170 -0.0655 -0.9977
4.3498 0.0915 -7.3211 -0.2192 -0.9176 0.3316
-3.9898 -6.3957 -2.9311 -0.7134 0.1700 -0.6798
-3.3574 -2.1448 -12.2999 -0.1209 -0.5082 -0.8527
-3.2050 0.4343 9.6942 0.2317 0.9675 -0.1013
4.0991 6.3064 3.1626 0.6943 -0.1654 0.7005
5.5879 2.1248 7.8552 -0.0008 -0.0091 1.0000
3.6720 -3.3613 7.9848 -0.6970 0.1677 0.6972
